data_4087424
loop_
_publ_author_name
'Mazza, Simona'
'Scopelliti, Rosario'
'Hu, Xile'

_publ_section_title
;
 Chemoselective Hydrogenation and Transfer Hydrogenation of Aldehydes
 Catalyzed by Iron(II) PONOP Pincer Complexes
;
_journal_issue 8
_journal_name_full Organometallics
_journal_page_first 1538
_journal_paper_doi 10.1021/acs.organomet.5b00105
_journal_volume 34
_journal_year 2015
_chemical_formula_moiety 'C18 H32 Br Fe N O3 P2'
_chemical_formula_sum 'C18 H32 Br Fe N O3 P2'
_chemical_formula_weight 508.15
_space_group_IT_number 14
_space_group_name_Hall '-P 2ybc'
_space_group_name_H-M_alt 'P 1 21/c 1'
_symmetry_cell_setting monoclinic
_symmetry_space_group_name_Hall '-P 2ybc'
_symmetry_space_group_name_H-M 'P 1 21/c 1'
_atom_sites_solution_hydrogens geom
_atom_sites_solution_primary direct
_atom_sites_solution_secondary difmap
_audit_creation_method SHELXL-97
_audit_update_record
;
2014-01-31 # Formatted by publCIF

;
_cell_angle_alpha 90.00
_cell_angle_beta 102.458(2)
_cell_angle_gamma 90.00
_cell_formula_units_Z 4
_cell_length_a 16.7127(4)
_cell_length_b 8.45507(19)
_cell_length_c 16.6370(4)
_cell_measurement_reflns_used 10397
_cell_measurement_temperature 140(2)
_cell_measurement_theta_max 72.8810
_cell_measurement_theta_min 5.3940
_cell_volume 2295.57(10)
_computing_cell_refinement
; 
CrysAlisPro, Agilent Technologies, 
Version 1.171.37.31 (release 14-01-2014 CrysAlis171 .NET) 
(compiled Jan 14 2014,18:38:05) 
;
_computing_data_collection
; 
CrysAlisPro, Agilent Technologies, 
Version 1.171.37.31 (release 14-01-2014 CrysAlis171 .NET) 
(compiled Jan 14 2014,18:38:05) 
;
_computing_data_reduction
; 
CrysAlisPro, Agilent Technologies, 
Version 1.171.37.31 (release 14-01-2014 CrysAlis171 .NET) 
(compiled Jan 14 2014,18:38:05) 
;
_computing_structure_refinement 'SHELXL-97 (Sheldrick, 1997)'
_computing_structure_solution 'SHELXS-97 (Sheldrick, 1990)'
_diffrn_ambient_temperature 140(2)
_diffrn_detector_area_resol_mean 10.2665
_diffrn_measured_fraction_theta_full 1.000
_diffrn_measured_fraction_theta_max 0.986
_diffrn_measurement_device_type 'SuperNova, Dual, Cu at zero, Atlas'
_diffrn_measurement_method '\w scans'
_diffrn_radiation_monochromator graphite
_diffrn_radiation_source 'fine-focus sealed tube'
_diffrn_radiation_type CuK\a
_diffrn_radiation_wavelength 1.54178
_diffrn_reflns_av_R_equivalents 0.0389
_diffrn_reflns_av_sigmaI/netI 0.0307
_diffrn_reflns_limit_h_max 20
_diffrn_reflns_limit_h_min -20
_diffrn_reflns_limit_k_max 10
_diffrn_reflns_limit_k_min -7
_diffrn_reflns_limit_l_max 20
_diffrn_reflns_limit_l_min -19
_diffrn_reflns_number 15102
_diffrn_reflns_theta_full 67.00
_diffrn_reflns_theta_max 73.07
_diffrn_reflns_theta_min 5.42
_exptl_absorpt_coefficient_mu 8.762
_exptl_absorpt_correction_T_max 0.418
_exptl_absorpt_correction_T_min 0.105
_exptl_absorpt_correction_type gaussian
_exptl_absorpt_process_details
; 
CrysAlisPro, Agilent Technologies, 
Version 1.171.37.31 (release 14-01-2014 CrysAlis171 .NET) 
(compiled Jan 14 2014,18:38:05) 
Numerical absorption correction based on gaussian integration over 
a multifaceted crystal model Empirical absorption correction using 
spherical harmonics, implemented in SCALE3 ABSPACK scaling algorithm. 
;
_exptl_crystal_colour orange
_exptl_crystal_density_diffrn 1.470
_exptl_crystal_density_method 'not measured'
_exptl_crystal_description prism
_exptl_crystal_F_000 1048
_exptl_crystal_size_max 0.45
_exptl_crystal_size_mid 0.18
_exptl_crystal_size_min 0.15
_refine_diff_density_max 0.739
_refine_diff_density_min -0.442
_refine_diff_density_rms 0.087
_refine_ls_extinction_coef 0.00140(10)
_refine_ls_extinction_expression Fc^*^=kFc[1+0.001xFc^2^\l^3^/sin(2\q)]^-1/4^
_refine_ls_extinction_method SHELXL
_refine_ls_goodness_of_fit_ref 1.048
_refine_ls_hydrogen_treatment mixed
_refine_ls_matrix_type full
_refine_ls_number_parameters 240
_refine_ls_number_reflns 4540
_refine_ls_number_restraints 0
_refine_ls_restrained_S_all 1.048
_refine_ls_R_factor_all 0.0322
_refine_ls_R_factor_gt 0.0314
_refine_ls_shift/su_max 0.001
_refine_ls_shift/su_mean 0.000
_refine_ls_structure_factor_coef Fsqd
_refine_ls_weighting_details 'calc w=1/[\s^2^(Fo^2^)+(0.0573P)^2^+0.7331P] where P=(Fo^2^+2Fc^2^)/3'
_refine_ls_weighting_scheme calc
_refine_ls_wR_factor_gt 0.0846
_refine_ls_wR_factor_ref 0.0854
_reflns_number_gt 4428
_reflns_number_total 4540
_reflns_threshold_expression >2sigma(I)
_cod_data_source_file om5b00105_si_002.cif
_cod_data_source_block smc95-b
_cod_original_cell_volume 2295.58(9)
_cod_original_sg_symbol_H-M 'P 21/c'
_cod_database_code 4087424

loop_
_symmetry_equiv_pos_as_xyz
'x, y, z'
'-x, y+1/2, -z+1/2'
'-x, -y, -z'
'x, -y-1/2, z-1/2'

loop_
_atom_site_label
_atom_site_type_symbol
_atom_site_fract_x
_atom_site_fract_y
_atom_site_fract_z
_atom_site_U_iso_or_equiv
_atom_site_adp_type
_atom_site_occupancy
_atom_site_symmetry_multiplicity
_atom_site_calc_flag
_atom_site_refinement_flags
Br1 Br 0.179256(12) 0.64825(3) 0.229511(13) 0.02538(10) Uani 1 1 d .
Fe1 Fe 0.254882(17) 0.51344(4) 0.358440(18) 0.01627(10) Uani 1 1 d .
H1 H 0.2919(17) 0.429(4) 0.4275(18) 0.035(7) Uiso 1 1 d .
P1 P 0.16733(3) 0.58508(6) 0.43065(3) 0.01968(13) Uani 1 1 d .
P2 P 0.32862(3) 0.36593(6) 0.29720(3) 0.01846(12) Uani 1 1 d .
O1 O 0.08619(8) 0.46932(18) 0.39199(9) 0.0228(3) Uani 1 1 d .
O2 O 0.26772(9) 0.20891(18) 0.26679(9) 0.0263(3) Uani 1 1 d .
O3 O 0.37667(12) 0.7554(2) 0.41440(15) 0.0482(5) Uani 1 1 d .
N1 N 0.17586(10) 0.33691(19) 0.32851(10) 0.0185(3) Uani 1 1 d .
C1 C 0.10151(12) 0.3442(2) 0.34736(12) 0.0203(4) Uani 1 1 d .
C2 C 0.04142(12) 0.2306(3) 0.32211(13) 0.0253(4) Uani 1 1 d .
H2 H -0.0111 0.2397 0.3350 0.030 Uiso 1 1 calc R
C3 C 0.06086(14) 0.1037(3) 0.27739(14) 0.0291(5) Uani 1 1 d .
H3 H 0.0210 0.0240 0.2592 0.035 Uiso 1 1 calc R
C4 C 0.13758(14) 0.0907(3) 0.25859(13) 0.0270(4) Uani 1 1 d .
H4 H 0.1517 0.0027 0.2290 0.032 Uiso 1 1 calc R
C5 C 0.19288(12) 0.2126(2) 0.28515(12) 0.0217(4) Uani 1 1 d .
C6 C 0.18670(13) 0.5292(3) 0.54017(13) 0.0266(4) Uani 1 1 d .
H6 H 0.1427 0.5759 0.5650 0.032 Uiso 1 1 calc R
C7 C 0.26937(15) 0.5937(3) 0.58601(14) 0.0342(5) Uani 1 1 d .
H7A H 0.2767 0.5708 0.6449 0.051 Uiso 1 1 calc R
H7B H 0.2711 0.7083 0.5778 0.051 Uiso 1 1 calc R
H7C H 0.3134 0.5432 0.5648 0.051 Uiso 1 1 calc R
C8 C 0.18443(15) 0.3485(3) 0.54855(14) 0.0325(5) Uani 1 1 d .
H8A H 0.2248 0.3009 0.5210 0.049 Uiso 1 1 calc R
H8B H 0.1296 0.3096 0.5230 0.049 Uiso 1 1 calc R
H8C H 0.1975 0.3196 0.6070 0.049 Uiso 1 1 calc R
C9 C 0.11624(14) 0.7782(3) 0.42059(14) 0.0281(4) Uani 1 1 d .
H9 H 0.1035 0.8043 0.3605 0.034 Uiso 1 1 calc R
C10 C 0.17370(18) 0.9079(3) 0.46321(17) 0.0411(6) Uani 1 1 d .
H10A H 0.1489 1.0116 0.4478 0.062 Uiso 1 1 calc R
H10B H 0.2262 0.9007 0.4461 0.062 Uiso 1 1 calc R
H10C H 0.1829 0.8945 0.5230 0.062 Uiso 1 1 calc R
C11 C 0.03425(18) 0.7801(4) 0.4479(2) 0.0491(7) Uani 1 1 d .
H11A H 0.0439 0.7617 0.5073 0.074 Uiso 1 1 calc R
H11B H -0.0014 0.6967 0.4189 0.074 Uiso 1 1 calc R
H11C H 0.0078 0.8831 0.4348 0.074 Uiso 1 1 calc R
C12 C 0.35149(13) 0.4209(3) 0.19762(13) 0.0279(5) Uani 1 1 d .
H12 H 0.2974 0.4345 0.1586 0.033 Uiso 1 1 calc R
C13 C 0.39774(17) 0.2942(4) 0.15998(15) 0.0421(6) Uani 1 1 d .
H13A H 0.3945 0.3184 0.1018 0.063 Uiso 1 1 calc R
H13B H 0.3730 0.1905 0.1648 0.063 Uiso 1 1 calc R
H13C H 0.4553 0.2926 0.1893 0.063 Uiso 1 1 calc R
C14 C 0.39394(16) 0.5810(3) 0.20272(18) 0.0420(6) Uani 1 1 d .
H14A H 0.4484 0.5731 0.2391 0.063 Uiso 1 1 calc R
H14B H 0.3613 0.6596 0.2248 0.063 Uiso 1 1 calc R
H14C H 0.3995 0.6134 0.1476 0.063 Uiso 1 1 calc R
C15 C 0.41996(13) 0.2635(3) 0.35508(13) 0.0284(5) Uani 1 1 d .
H15 H 0.4410 0.1939 0.3156 0.034 Uiso 1 1 calc R
C16 C 0.3991(2) 0.1583(4) 0.4218(2) 0.0629(10) Uani 1 1 d .
H16A H 0.4469 0.0940 0.4463 0.094 Uiso 1 1 calc R
H16B H 0.3532 0.0889 0.3976 0.094 Uiso 1 1 calc R
H16C H 0.3836 0.2243 0.4644 0.094 Uiso 1 1 calc R
C17 C 0.48676(19) 0.3807(4) 0.3902(3) 0.0633(10) Uani 1 1 d .
H17A H 0.4664 0.4555 0.4261 0.095 Uiso 1 1 calc R
H17B H 0.5029 0.4385 0.3452 0.095 Uiso 1 1 calc R
H17C H 0.5343 0.3240 0.4221 0.095 Uiso 1 1 calc R
C18 C 0.32705(14) 0.6607(3) 0.39055(15) 0.0288(5) Uani 1 1 d .

loop_
_atom_site_aniso_label
_atom_site_aniso_U_11
_atom_site_aniso_U_22
_atom_site_aniso_U_33
_atom_site_aniso_U_23
_atom_site_aniso_U_13
_atom_site_aniso_U_12
Br1 0.02315(14) 0.02876(15) 0.02434(14) 0.00793(8) 0.00539(9) 0.00548(8)
Fe1 0.01609(17) 0.01592(17) 0.01648(17) -0.00142(10) 0.00285(12) -0.00118(10)
P1 0.0203(2) 0.0214(3) 0.0175(2) -0.00201(18) 0.00440(18) 0.00172(18)
P2 0.0186(2) 0.0214(3) 0.0158(2) -0.00009(17) 0.00472(18) 0.00045(18)
O1 0.0175(6) 0.0279(7) 0.0232(7) -0.0012(6) 0.0045(5) 0.0003(6)
O2 0.0293(7) 0.0248(7) 0.0275(7) -0.0083(6) 0.0123(6) -0.0026(6)
O3 0.0363(9) 0.0348(10) 0.0697(14) -0.0144(9) 0.0029(9) -0.0157(8)
N1 0.0200(8) 0.0199(8) 0.0154(7) 0.0019(6) 0.0033(6) -0.0014(6)
C1 0.0195(9) 0.0237(10) 0.0169(9) 0.0032(7) 0.0019(7) -0.0008(7)
C2 0.0200(9) 0.0296(11) 0.0241(10) 0.0037(8) 0.0002(7) -0.0061(8)
C3 0.0305(11) 0.0277(11) 0.0255(10) 0.0001(9) -0.0016(8) -0.0135(9)
C4 0.0350(11) 0.0225(10) 0.0230(10) -0.0041(8) 0.0050(8) -0.0089(9)
C5 0.0260(9) 0.0223(10) 0.0167(9) 0.0007(7) 0.0044(7) -0.0028(8)
C6 0.0275(10) 0.0343(12) 0.0186(10) -0.0023(8) 0.0059(8) 0.0041(9)
C7 0.0382(12) 0.0381(13) 0.0218(10) -0.0047(9) -0.0034(9) 0.0052(10)
C8 0.0346(12) 0.0405(14) 0.0227(10) 0.0087(9) 0.0066(9) -0.0007(9)
C9 0.0330(11) 0.0248(11) 0.0272(10) -0.0007(8) 0.0083(9) 0.0081(9)
C10 0.0531(15) 0.0241(12) 0.0429(14) -0.0056(10) 0.0031(12) 0.0078(11)
C11 0.0448(15) 0.0447(16) 0.0647(19) 0.0000(13) 0.0268(14) 0.0183(12)
C12 0.0231(9) 0.0428(13) 0.0183(9) 0.0041(9) 0.0058(8) 0.0022(9)
C13 0.0431(13) 0.0620(17) 0.0255(11) -0.0036(11) 0.0170(10) 0.0067(13)
C14 0.0377(13) 0.0459(16) 0.0470(15) 0.0182(12) 0.0195(11) -0.0009(11)
C15 0.0287(10) 0.0349(12) 0.0211(9) 0.0001(9) 0.0043(8) 0.0112(9)
C16 0.072(2) 0.068(2) 0.0550(19) 0.0374(17) 0.0266(17) 0.0381(18)
C17 0.0412(15) 0.0506(17) 0.078(2) -0.0042(17) -0.0318(16) 0.0050(14)
C18 0.0273(10) 0.0243(11) 0.0346(12) -0.0033(9) 0.0060(9) 0.0009(8)

loop_
_atom_type_symbol
_atom_type_description
_atom_type_scat_dispersion_real
_atom_type_scat_dispersion_imag
_atom_type_scat_source
C C 0.0181 0.0091 'International Tables Vol C Tables 4.2.6.8 and 6.1.1.4'
H H 0.0000 0.0000 'International Tables Vol C Tables 4.2.6.8 and 6.1.1.4'
N N 0.0311 0.0180 'International Tables Vol C Tables 4.2.6.8 and 6.1.1.4'
O O 0.0492 0.0322 'International Tables Vol C Tables 4.2.6.8 and 6.1.1.4'
P P 0.2955 0.4335 'International Tables Vol C Tables 4.2.6.8 and 6.1.1.4'
Fe Fe -1.1336 3.1974 'International Tables Vol C Tables 4.2.6.8 and 6.1.1.4'
Br Br -0.6763 1.2805 'International Tables Vol C Tables 4.2.6.8 and 6.1.1.4'

loop_
_geom_angle_atom_site_label_1
_geom_angle_atom_site_label_2
_geom_angle_atom_site_label_3
_geom_angle
C18 Fe1 N1 176.12(9)
C18 Fe1 P2 97.48(8)
N1 Fe1 P2 82.16(5)
C18 Fe1 P1 97.83(8)
N1 Fe1 P1 81.79(5)
P2 Fe1 P1 160.89(2)
C18 Fe1 Br1 97.21(8)
N1 Fe1 Br1 86.68(5)
P2 Fe1 Br1 95.300(18)
P1 Fe1 Br1 94.063(17)
C18 Fe1 H1 87.5(12)
N1 Fe1 H1 88.6(12)
P2 Fe1 H1 84.1(12)
P1 Fe1 H1 85.2(12)
Br1 Fe1 H1 175.3(12)
O1 P1 C9 99.32(9)
O1 P1 C6 100.61(9)
C9 P1 C6 107.32(10)
O1 P1 Fe1 102.12(5)
C9 P1 Fe1 123.67(7)
C6 P1 Fe1 118.71(7)
O2 P2 C15 99.55(10)
O2 P2 C12 99.12(9)
C15 P2 C12 106.31(10)
O2 P2 Fe1 103.17(5)
C15 P2 Fe1 121.32(7)
C12 P2 Fe1 122.03(8)
C1 O1 P1 115.70(12)
C5 O2 P2 116.33(13)
C5 N1 C1 118.36(17)
C5 N1 Fe1 121.22(13)
C1 N1 Fe1 120.31(14)
N1 C1 O1 117.28(17)
N1 C1 C2 122.79(19)
O1 C1 C2 119.92(18)
C3 C2 C1 117.45(19)
C3 C2 H2 121.3
C1 C2 H2 121.3
C2 C3 C4 121.18(19)
C2 C3 H3 119.4
C4 C3 H3 119.4
C3 C4 C5 116.9(2)
C3 C4 H4 121.5
C5 C4 H4 121.5
N1 C5 O2 117.03(17)
N1 C5 C4 123.27(19)
O2 C5 C4 119.69(19)
C7 C6 C8 110.30(19)
C7 C6 P1 110.45(16)
C8 C6 P1 110.02(15)
C7 C6 H6 108.7
C8 C6 H6 108.7
P1 C6 H6 108.7
C6 C7 H7A 109.5
C6 C7 H7B 109.5
H7A C7 H7B 109.5
C6 C7 H7C 109.5
H7A C7 H7C 109.5
H7B C7 H7C 109.5
C6 C8 H8A 109.5
C6 C8 H8B 109.5
H8A C8 H8B 109.5
C6 C8 H8C 109.5
H8A C8 H8C 109.5
H8B C8 H8C 109.5
C10 C9 C11 111.6(2)
C10 C9 P1 111.29(16)
C11 C9 P1 114.24(18)
C10 C9 H9 106.4
C11 C9 H9 106.4
P1 C9 H9 106.4
C9 C10 H10A 109.5
C9 C10 H10B 109.5
H10A C10 H10B 109.5
C9 C10 H10C 109.5
H10A C10 H10C 109.5
H10B C10 H10C 109.5
C9 C11 H11A 109.5
C9 C11 H11B 109.5
H11A C11 H11B 109.5
C9 C11 H11C 109.5
H11A C11 H11C 109.5
H11B C11 H11C 109.5
C14 C12 C13 112.0(2)
C14 C12 P2 111.08(16)
C13 C12 P2 114.38(17)
C14 C12 H12 106.2
C13 C12 H12 106.2
P2 C12 H12 106.2
C12 C13 H13A 109.5
C12 C13 H13B 109.5
H13A C13 H13B 109.5
C12 C13 H13C 109.5
H13A C13 H13C 109.5
H13B C13 H13C 109.5
C12 C14 H14A 109.5
C12 C14 H14B 109.5
H14A C14 H14B 109.5
C12 C14 H14C 109.5
H14A C14 H14C 109.5
H14B C14 H14C 109.5
C17 C15 C16 111.6(3)
C17 C15 P2 110.74(18)
C16 C15 P2 111.26(18)
C17 C15 H15 107.7
C16 C15 H15 107.7
P2 C15 H15 107.7
C15 C16 H16A 109.5
C15 C16 H16B 109.5
H16A C16 H16B 109.5
C15 C16 H16C 109.5
H16A C16 H16C 109.5
H16B C16 H16C 109.5
C15 C17 H17A 109.5
C15 C17 H17B 109.5
H17A C17 H17B 109.5
C15 C17 H17C 109.5
H17A C17 H17C 109.5
H17B C17 H17C 109.5
O3 C18 Fe1 177.4(2)

loop_
_geom_bond_atom_site_label_1
_geom_bond_atom_site_label_2
_geom_bond_distance
Br1 Fe1 2.5156(4)
Fe1 C18 1.736(2)
Fe1 N1 1.9839(16)
Fe1 P2 2.1574(6)
Fe1 P1 2.1702(5)
Fe1 H1 1.38(3)
P1 O1 1.6835(15)
P1 C9 1.833(2)
P1 C6 1.842(2)
P2 O2 1.6830(15)
P2 C15 1.837(2)
P2 C12 1.839(2)
O1 C1 1.348(3)
O2 C5 1.350(2)
O3 C18 1.160(3)
N1 C5 1.340(3)
N1 C1 1.347(3)
C1 C2 1.387(3)
C2 C3 1.384(3)
C2 H2 0.9500
C3 C4 1.388(3)
C3 H3 0.9500
C4 C5 1.391(3)
C4 H4 0.9500
C6 C7 1.527(3)
C6 C8 1.536(3)
C6 H6 1.0000
C7 H7A 0.9800
C7 H7B 0.9800
C7 H7C 0.9800
C8 H8A 0.9800
C8 H8B 0.9800
C8 H8C 0.9800
C9 C10 1.528(4)
C9 C11 1.534(3)
C9 H9 1.0000
C10 H10A 0.9800
C10 H10B 0.9800
C10 H10C 0.9800
C11 H11A 0.9800
C11 H11B 0.9800
C11 H11C 0.9800
C12 C14 1.522(4)
C12 C13 1.532(3)
C12 H12 1.0000
C13 H13A 0.9800
C13 H13B 0.9800
C13 H13C 0.9800
C14 H14A 0.9800
C14 H14B 0.9800
C14 H14C 0.9800
C15 C17 1.513(4)
C15 C16 1.520(4)
C15 H15 1.0000
C16 H16A 0.9800
C16 H16B 0.9800
C16 H16C 0.9800
C17 H17A 0.9800
C17 H17B 0.9800
C17 H17C 0.9800

loop_
_geom_torsion_atom_site_label_1
_geom_torsion_atom_site_label_2
_geom_torsion_atom_site_label_3
_geom_torsion_atom_site_label_4
_geom_torsion
C18 Fe1 P1 O1 170.41(10)
N1 Fe1 P1 O1 -13.49(7)
P2 Fe1 P1 O1 -46.64(9)
Br1 Fe1 P1 O1 72.56(6)
C18 Fe1 P1 C9 60.41(12)
N1 Fe1 P1 C9 -123.49(10)
P2 Fe1 P1 C9 -156.64(11)
Br1 Fe1 P1 C9 -37.44(9)
C18 Fe1 P1 C6 -80.18(12)
N1 Fe1 P1 C6 95.92(10)
P2 Fe1 P1 C6 62.77(12)
Br1 Fe1 P1 C6 -178.04(9)
C18 Fe1 P2 O2 176.73(10)
N1 Fe1 P2 O2 0.63(8)
P1 Fe1 P2 O2 33.75(10)
Br1 Fe1 P2 O2 -85.27(6)
C18 Fe1 P2 C15 66.73(13)
N1 Fe1 P2 C15 -109.36(11)
P1 Fe1 P2 C15 -76.25(12)
Br1 Fe1 P2 C15 164.74(9)
C18 Fe1 P2 C12 -73.49(12)
N1 Fe1 P2 C12 110.41(10)
P1 Fe1 P2 C12 143.53(10)
Br1 Fe1 P2 C12 24.52(9)
C9 P1 O1 C1 143.87(14)
C6 P1 O1 C1 -106.40(15)
Fe1 P1 O1 C1 16.29(14)
C15 P2 O2 C5 126.38(15)
C12 P2 O2 C5 -125.23(15)
Fe1 P2 O2 C5 0.87(15)
P2 Fe1 N1 C5 -2.30(14)
P1 Fe1 N1 C5 -171.89(15)
Br1 Fe1 N1 C5 93.52(15)
P2 Fe1 N1 C1 -178.35(15)
P1 Fe1 N1 C1 12.06(14)
Br1 Fe1 N1 C1 -82.53(14)
C5 N1 C1 O1 179.12(17)
Fe1 N1 C1 O1 -4.7(2)
C5 N1 C1 C2 -1.6(3)
Fe1 N1 C1 C2 174.57(15)
P1 O1 C1 N1 -9.1(2)
P1 O1 C1 C2 171.54(15)
N1 C1 C2 C3 1.6(3)
O1 C1 C2 C3 -179.16(19)
C1 C2 C3 C4 0.0(3)
C2 C3 C4 C5 -1.4(3)
C1 N1 C5 O2 179.66(17)
Fe1 N1 C5 O2 3.5(2)
C1 N1 C5 C4 0.0(3)
Fe1 N1 C5 C4 -176.10(16)
P2 O2 C5 N1 -2.7(2)
P2 O2 C5 C4 176.92(16)
C3 C4 C5 N1 1.4(3)
C3 C4 C5 O2 -178.19(19)
O1 P1 C6 C7 168.10(15)
C9 P1 C6 C7 -88.55(17)
Fe1 P1 C6 C7 57.85(18)
O1 P1 C6 C8 46.09(16)
C9 P1 C6 C8 149.44(16)
Fe1 P1 C6 C8 -64.16(17)
O1 P1 C9 C10 171.67(17)
C6 P1 C9 C10 67.40(19)
Fe1 P1 C9 C10 -76.93(18)
O1 P1 C9 C11 44.2(2)
C6 P1 C9 C11 -60.0(2)
Fe1 P1 C9 C11 155.63(17)
O2 P2 C12 C14 169.44(16)
C15 P2 C12 C14 -87.73(19)
Fe1 P2 C12 C14 57.56(18)
O2 P2 C12 C13 -62.57(19)
C15 P2 C12 C13 40.3(2)
Fe1 P2 C12 C13 -174.45(15)
O2 P2 C15 C17 179.9(2)
C12 P2 C15 C17 77.4(2)
Fe1 P2 C15 C17 -68.2(2)
O2 P2 C15 C16 -55.4(2)
C12 P2 C15 C16 -158.0(2)
Fe1 P2 C15 C16 56.5(2)
